data_7235131
loop_
_publ_author_name
'B. Pato-Doldan'
'L. C. Gomez-Aguirre'
'A. P. Hansen'
'J. Mira'
'S. Castro-Garcia'
'M. Sanchez-Andujar'
'M. A. Senaris-Rodriguez'
'V. S. Zapf'
'J. Singleton'

_publ_section_title
;
 Magnetic transitions and isotropic versus anisotropic magnetic behaviour
 of [CH3NH3][M(HCOO)3] M = Mn2+, Co2+, Ni2+, Cu2+ metal-organic
 perovskites
;
_journal_name_full 'Journal of Materials Chemistry C'
_journal_page_first 11164
_journal_page_last 11172
_journal_paper_doi 10.1039/C6TC03992H
_journal_volume 4
_journal_year 2016
_chemical_formula_moiety 'C3 H3 Ni O6, C H6 N'
_chemical_formula_sum 'C4 H9 N Ni O6'
_chemical_formula_weight 225.83
_chemical_name_common 'methylammonium formato nickel(ii)'
_space_group_IT_number 62
_space_group_name_Hall '-P 2ac 2n'
_space_group_name_H-M_alt 'P n m a'
_symmetry_cell_setting orthorhombic
_symmetry_space_group_name_Hall '-P 2ac 2n'
_symmetry_space_group_name_H-M 'P n m a'
_atom_sites_solution_hydrogens geom
_atom_sites_solution_primary direct
_atom_sites_solution_secondary difmap
_cell_angle_alpha 90.00
_cell_angle_beta 90.00
_cell_angle_gamma 90.00
_cell_formula_units_Z 4
_cell_length_a 8.1795(4)
_cell_length_b 11.5234(6)
_cell_length_c 8.0835(4)
_cell_measurement_reflns_used 1455
_cell_measurement_temperature 100(2)
_cell_measurement_theta_max 54.209
_cell_measurement_theta_min 7.087
_cell_volume 761.92(7)
_computing_cell_refinement 'SAINT V7.68A'
_computing_data_collection 'Apex2, Bruker Instrument Service v2010, 1-2'
_computing_data_reduction 'SAINT and XPREP Version 2008/2'
_computing_structure_refinement 'SHELXL-97 (Sheldrick, 2008)'
_computing_structure_solution 'XS Version 2008/1 (George M. Sheldrick) '
_diffrn_ambient_temperature 100(2)
_diffrn_detector_area_resol_mean 0.76
_diffrn_measured_fraction_theta_full 0.985
_diffrn_measured_fraction_theta_max 0.985
_diffrn_measurement_device_type 'Bruker X8 APEX'
_diffrn_measurement_method CCD
_diffrn_radiation_monochromator graphite
_diffrn_radiation_source 'fine-focus sealed tube'
_diffrn_radiation_type MoK\a
_diffrn_radiation_wavelength 0.71073
_diffrn_reflns_av_R_equivalents 0.0412
_diffrn_reflns_av_sigmaI/netI 0.0242
_diffrn_reflns_limit_h_max 9
_diffrn_reflns_limit_h_min -9
_diffrn_reflns_limit_k_max 12
_diffrn_reflns_limit_k_min -13
_diffrn_reflns_limit_l_max 9
_diffrn_reflns_limit_l_min -9
_diffrn_reflns_number 5712
_diffrn_reflns_theta_full 25.00
_diffrn_reflns_theta_max 25.00
_diffrn_reflns_theta_min 3.08
_diffrn_standards_decay_% none
_exptl_absorpt_coefficient_mu 2.539
_exptl_absorpt_correction_T_max 0.7176
_exptl_absorpt_correction_T_min 0.5694
_exptl_absorpt_correction_type multi-scan
_exptl_absorpt_process_details SADABS
_exptl_crystal_colour green
_exptl_crystal_density_diffrn 1.969
_exptl_crystal_density_method 'not measured'
_exptl_crystal_description block
_exptl_crystal_F_000 464
_exptl_crystal_preparation ', Magnetic properties'
_exptl_crystal_size_max 0.25
_exptl_crystal_size_mid 0.16
_exptl_crystal_size_min 0.14
_refine_diff_density_max 0.371
_refine_diff_density_min -0.413
_refine_diff_density_rms 0.070
_refine_ls_extinction_method none
_refine_ls_goodness_of_fit_ref 0.807
_refine_ls_hydrogen_treatment mixed
_refine_ls_matrix_type full
_refine_ls_number_parameters 82
_refine_ls_number_reflns 700
_refine_ls_number_restraints 0
_refine_ls_restrained_S_all 0.783
_refine_ls_R_factor_all 0.0271
_refine_ls_R_factor_gt 0.0215
_refine_ls_shift/su_max 0.049
_refine_ls_shift/su_mean 0.009
_refine_ls_structure_factor_coef Fsqd
_refine_ls_weighting_details 'calc w=1/[\s^2^(Fo^2^)+(0.0556P)^2^+0.6719P] where P=(Fo^2^+2Fc^2^)/3'
_refine_ls_weighting_scheme calc
_refine_ls_wR_factor_gt 0.0605
_refine_ls_wR_factor_ref 0.0661
_reflns_number_gt 598
_reflns_number_total 700
_reflns_threshold_expression >2\s(I)
_cod_data_source_file J-Mater-Chem-C-2016-4-11164.cif
_cod_data_source_block F_Ni_MeA
_cod_depositor_comments
;
The following automatic conversions were performed:

data item '_exptl_absorpt_correction_type' value 'multi scan' was
changed to 'multi-scan' in accordance with the built-in table derived
from the CIF Core dictionary named 'cif_core.dic' version 2.4.5 last
updated on 2014-11-21.

data item '_symmetry_cell_setting' value 'Orthorhombic' was changed
to 'orthorhombic' in accordance with the built-in table derived from
the CIF Core dictionary named 'cif_core.dic' version 2.4.5 last
updated on 2014-11-21.

Automatic conversion script
Id: cif_fix_values 6909 2019-04-08 15:41:33Z antanas 
;
_cod_database_code 7235131

loop_
_symmetry_equiv_pos_as_xyz
'x, y, z'
'-x+1/2, -y, z+1/2'
'-x, y+1/2, -z'
'x+1/2, -y+1/2, -z+1/2'
'-x, -y, -z'
'x-1/2, y, -z-1/2'
'x, -y-1/2, z'
'-x-1/2, y-1/2, z-1/2'

loop_
_atom_site_label
_atom_site_type_symbol
_atom_site_fract_x
_atom_site_fract_y
_atom_site_fract_z
_atom_site_U_iso_or_equiv
_atom_site_adp_type
_atom_site_occupancy
_atom_site_symmetry_multiplicity
_atom_site_calc_flag
_atom_site_refinement_flags
_atom_site_disorder_assembly
_atom_site_disorder_group
H1 H 1.016(4) 0.7500 1.076(5) 0.026(11) Uiso 1 2 d S . .
H3 H 0.364(4) 0.319(3) 0.019(3) 0.026(8) Uiso 1 1 d . . .
H2 H 0.641(4) 0.314(3) -0.010(3) 0.036(9) Uiso 1 1 d . . .
H6 H 0.415(4) 0.2500 -0.149(5) 0.025(9) Uiso 1 2 d S . .
H4 H 1.282(3) 0.972(2) 0.779(3) 0.017(6) Uiso 1 1 d . . .
H5 H 0.584(4) 0.2500 0.140(5) 0.022(9) Uiso 1 2 d S . .
Ni1 Ni 1.0000 1.0000 1.0000 0.00716(19) Uani 1 2 d S . .
C1 C 0.9901(3) 0.7500 0.9469(4) 0.0099(7) Uani 1 2 d S . .
O3 O 1.09701(15) 1.06974(11) 0.78783(16) 0.0102(3) Uani 1 1 d . . .
O1 O 0.77496(14) 1.05784(13) 0.91783(16) 0.0098(3) Uani 1 1 d . . .
O2 O 0.97451(15) 0.84593(13) 0.87494(17) 0.0105(3) Uani 1 1 d . . .
C2 C 1.2222(3) 1.0288(2) 0.7219(3) 0.0099(4) Uani 1 1 d . . .
N1 N 0.5868(3) 0.2500 0.0306(4) 0.0129(6) Uani 1 2 d S . .
C4 C 0.4130(4) 0.2500 -0.0238(4) 0.0161(7) Uani 1 2 d S . .

loop_
_atom_site_aniso_label
_atom_site_aniso_U_11
_atom_site_aniso_U_22
_atom_site_aniso_U_33
_atom_site_aniso_U_23
_atom_site_aniso_U_13
_atom_site_aniso_U_12
Ni1 0.0065(3) 0.0082(3) 0.0068(3) 0.00035(13) 0.00015(11) 0.00074(12)
C1 0.0059(14) 0.013(2) 0.0113(17) 0.000 0.0018(10) 0.000
O3 0.0092(6) 0.0112(8) 0.0101(7) 0.0005(6) 0.0015(5) 0.0016(6)
O1 0.0082(6) 0.0128(8) 0.0083(8) -0.0001(6) -0.0015(5) 0.0007(5)
O2 0.0118(6) 0.0100(8) 0.0098(7) 0.0004(7) -0.0015(5) 0.0011(6)
C2 0.0103(9) 0.0087(11) 0.0108(10) -0.0014(9) -0.0017(8) 0.0008(9)
N1 0.0133(13) 0.0156(17) 0.0099(13) 0.000 0.0009(10) 0.000
C4 0.0100(15) 0.019(2) 0.0196(17) 0.000 0.0016(12) 0.000

loop_
_atom_type_symbol
_atom_type_description
_atom_type_scat_dispersion_real
_atom_type_scat_dispersion_imag
_atom_type_scat_source
C C 0.0033 0.0016 'International Tables Vol C Tables 4.2.6.8 and 6.1.1.4'
H H 0.0000 0.0000 'International Tables Vol C Tables 4.2.6.8 and 6.1.1.4'
N N 0.0061 0.0033 'International Tables Vol C Tables 4.2.6.8 and 6.1.1.4'
O O 0.0106 0.0060 'International Tables Vol C Tables 4.2.6.8 and 6.1.1.4'
Ni Ni 0.3393 1.1124 'International Tables Vol C Tables 4.2.6.8 and 6.1.1.4'

loop_
_geom_angle_atom_site_label_1
_geom_angle_atom_site_label_2
_geom_angle_atom_site_label_3
_geom_angle
_geom_angle_site_symmetry_1
_geom_angle_site_symmetry_3
O3 Ni1 O3 180.00(7) . 5_777
O3 Ni1 O2 88.08(5) . .
O3 Ni1 O2 91.92(5) 5_777 .
O3 Ni1 O2 91.92(5) . 5_777
O3 Ni1 O2 88.08(5) 5_777 5_777
O2 Ni1 O2 180.00(4) . 5_777
O3 Ni1 O1 92.89(5) . 5_777
O3 Ni1 O1 87.11(5) 5_777 5_777
O2 Ni1 O1 88.27(5) . 5_777
O2 Ni1 O1 91.73(5) 5_777 5_777
O3 Ni1 O1 87.11(5) . .
O3 Ni1 O1 92.89(5) 5_777 .
O2 Ni1 O1 91.73(5) . .
O2 Ni1 O1 88.27(5) 5_777 .
O1 Ni1 O1 180.0 5_777 .
O2 C1 O2 123.3(3) 7_575 .
C2 O3 Ni1 121.77(13) . .
C2 O1 Ni1 120.64(13) 6_557 .
C1 O2 Ni1 121.50(17) . .
O3 C2 O1 124.5(2) . 6_657

loop_
_geom_bond_atom_site_label_1
_geom_bond_atom_site_label_2
_geom_bond_distance
_geom_bond_site_symmetry_2
Ni1 O3 2.0535(13) .
Ni1 O3 2.0535(13) 5_777
Ni1 O2 2.0537(15) .
Ni1 O2 2.0537(15) 5_777
Ni1 O1 2.0672(12) 5_777
Ni1 O1 2.0672(12) .
C1 O2 1.256(2) 7_575
C1 O2 1.256(2) .
O3 C2 1.247(2) .
O1 C2 1.254(3) 6_557
C2 O1 1.254(3) 6_657
N1 C4 1.488(5) .
